data_1550965
loop_
_publ_author_name
'Yorimoto, Sadaiwa'
'Tsubouchi, Akira'
'Mizoguchi, Haruki'
'Oikawa, Hideaki'
'Tsunekawa, Yoshiaki'
'Ichino, Tomoya'
'Maeda, Satoshi'
'Oguri, Hiroki'

_publ_section_title
;
 Zn(OTf)2-mediated annulations of N-propargylated tetrahydrocarbolines:
 divergent synthesis of four distinct alkaloidal scaffolds
;
_journal_name_full 'Chemical Science'
_journal_paper_doi 10.1039/C9SC01507H
_journal_year 2019
_chemical_formula_moiety 'C23 H23 N3 O, 0.5(C4 H8 O2)'
_chemical_formula_sum 'C24 H24 N4 O2.5'
_chemical_formula_weight 408.47
_space_group_crystal_system monoclinic
_space_group_IT_number 4
_space_group_name_Hall 'P 2yb'
_space_group_name_H-M_alt 'P 1 21 1'
_symmetry_space_group_name_Hall 'P 2yb'
_symmetry_space_group_name_H-M 'P 1 21 1'
_atom_sites_solution_hydrogens geom
_atom_sites_solution_primary dual
_audit_creation_date 2019-03-08
_audit_creation_method
;
Olex2 1.2-ac3
(compiled 2017.08.10 svn.r3458 for OlexSys, GUI svn.r5381)
;
_audit_update_record
;
2019-03-27 deposited with the CCDC.    2019-04-24 downloaded from the CCDC.
;
_cell_angle_alpha 90
_cell_angle_beta 99.133(8)
_cell_angle_gamma 90
_cell_formula_units_Z 4
_cell_length_a 12.3214(12)
_cell_length_b 8.4434(8)
_cell_length_c 20.5045(17)
_cell_measurement_reflns_used 3901
_cell_measurement_temperature 170
_cell_measurement_theta_max 27.9780
_cell_measurement_theta_min 2.6240
_cell_volume 2106.1(3)
_computing_cell_refinement 'CrysAlisPro 1.171.39.34b (Rigaku OD, 2017)'
_computing_data_collection 'CrysAlisPro 1.171.39.34b (Rigaku OD, 2017)'
_computing_data_reduction 'CrysAlisPro 1.171.39.34b (Rigaku OD, 2017)'
_computing_molecular_graphics 'Olex2 (Dolomanov et al., 2009)'
_computing_publication_material 'Olex2 (Dolomanov et al., 2009)'
_computing_structure_refinement 'ShelXL (Sheldrick, 2015)'
_computing_structure_solution 'ShelXT (Sheldrick, 2015)'
_diffrn_ambient_temperature 170
_diffrn_detector_area_resol_mean 6.83
_diffrn_detector_type 'CCD area detector'
_diffrn_measured_fraction_theta_full 0.998
_diffrn_measured_fraction_theta_max 0.918
_diffrn_measurement_details
;
List of Runs (angles in degrees, time in seconds):

  # Type    Start    End  Width  t~exp~   \w     \q     \k     \f   Frames
#--------------------------------------------------------------------------
  1  \w    -74.00 119.00   1.00   58.26    --   30.00  54.00-180.00  193
  2  \w     16.00 119.00   1.00   58.26    --   30.00  54.00-180.00  103
  3  \w      6.00 115.00   1.00   58.26    --   30.00  54.00  90.00  109
;
_diffrn_measurement_device 'two-circle diffractometer'
_diffrn_measurement_device_type 'XtaLAB Mini (JP)'
_diffrn_measurement_method '\w scans'
_diffrn_orient_matrix_type 'CrysAlisPro convention (1999,Acta A55,543-557)'
_diffrn_orient_matrix_UB_11 0.0014728000
_diffrn_orient_matrix_UB_12 -0.0136645000
_diffrn_orient_matrix_UB_13 0.0342479000
_diffrn_orient_matrix_UB_21 0.0582366000
_diffrn_orient_matrix_UB_22 0.0043868000
_diffrn_orient_matrix_UB_23 0.0049915000
_diffrn_orient_matrix_UB_31 -0.0028861000
_diffrn_orient_matrix_UB_32 0.0827383000
_diffrn_orient_matrix_UB_33 0.0054782000
_diffrn_radiation_probe x-ray
_diffrn_radiation_type MoK\a
_diffrn_radiation_wavelength 0.71073
_diffrn_reflns_av_R_equivalents 0.0658
_diffrn_reflns_av_unetI/netI 0.1350
_diffrn_reflns_Laue_measured_fraction_full 0.998
_diffrn_reflns_Laue_measured_fraction_max 0.918
_diffrn_reflns_limit_h_max 14
_diffrn_reflns_limit_h_min -18
_diffrn_reflns_limit_k_max 11
_diffrn_reflns_limit_k_min -12
_diffrn_reflns_limit_l_max 31
_diffrn_reflns_limit_l_min -16
_diffrn_reflns_number 21973
_diffrn_reflns_point_group_measured_fraction_full 0.959
_diffrn_reflns_point_group_measured_fraction_max 0.816
_diffrn_reflns_theta_full 25.242
_diffrn_reflns_theta_max 33.024
_diffrn_reflns_theta_min 2.614
_exptl_absorpt_coefficient_mu 0.086
_exptl_absorpt_correction_T_max 1.00000
_exptl_absorpt_correction_T_min 0.97053
_exptl_absorpt_correction_type multi-scan
_exptl_absorpt_process_details
;
CrysAlisPro 1.171.39.34b (Rigaku Oxford Diffraction, 2017)
Empirical absorption correction using spherical harmonics,
 implemented in SCALE3 ABSPACK scaling algorithm.
;
_exptl_crystal_colour 'clear light colourless'
_exptl_crystal_density_diffrn 1.288
_exptl_crystal_description block
_exptl_crystal_F_000 864
_exptl_crystal_size_max 0.2
_exptl_crystal_size_mid 0.2
_exptl_crystal_size_min 0.2
_refine_diff_density_max 0.842
_refine_diff_density_min -0.510
_refine_diff_density_rms 0.063
_refine_ls_abs_structure_details
;
 Flack x determined using 1265 quotients [(I+)-(I-)]/[(I+)+(I-)]
 (Parsons, Flack and Wagner, Acta Cryst. B69 (2013) 249-259).
;
_refine_ls_abs_structure_Flack -4.5(10)
_refine_ls_extinction_method none
_refine_ls_goodness_of_fit_ref 1.064
_refine_ls_hydrogen_treatment constr
_refine_ls_matrix_type full
_refine_ls_number_parameters 545
_refine_ls_number_reflns 12924
_refine_ls_number_restraints 1
_refine_ls_restrained_S_all 1.064
_refine_ls_R_factor_all 0.1865
_refine_ls_R_factor_gt 0.0875
_refine_ls_shift/su_max 0.000
_refine_ls_shift/su_mean 0.000
_refine_ls_structure_factor_coef Fsqd
_refine_ls_weighting_details 'w=1/[\s^2^(Fo^2^)+(0.1000P)^2^] where P=(Fo^2^+2Fc^2^)/3'
_refine_ls_weighting_scheme calc
_refine_ls_wR_factor_gt 0.2126
_refine_ls_wR_factor_ref 0.2969
_reflns_Friedel_coverage 0.679
_reflns_Friedel_fraction_full 0.913
_reflns_Friedel_fraction_max 0.700
_reflns_number_gt 5418
_reflns_number_total 12924
_reflns_threshold_expression 'I > 2\s(I)'
_cod_data_source_file c9sc01507h2.cif
_cod_data_source_block 20190307at345-1
_cod_original_formula_sum 'C24 H24 N4 O2.50'
_cod_database_code 1550965
_shelx_shelxl_version_number 2017/1
_shelx_space_group_comment
;
The symmetry employed for this shelxl refinement is uniquely defined
by the following loop, which should always be used as a source of
symmetry information in preference to the above space-group names.
They are only intended as comments.
;
_reflns_odcompleteness_completeness 99.85
_reflns_odcompleteness_iscentric 1
_reflns_odcompleteness_theta 26.32
_olex2_refinement_description
;
1. Fixed Uiso
 At 1.2 times of:
  All C(H) groups, All C(H,H) groups, All N(H) groups
 At 1.5 times of:
  All C(H,H,H) groups
2.a Secondary CH2 refined with riding coordinates:
 C00O(H00A,H00B), C00X(H00F,H00G), C00Y(H00H,H00I), C010(H01P,H01Q), C013(H01R,
 H01S), C014(H01A,H01B), C019(H01C,H01D), C01E(H01K,H01L), C01M(H01W,H01X)
2.b Aromatic/amide H refined with riding coordinates:
 N002(H002), N004(H004), N005(H005), N008(H008), C00M(H00M), C00U(H00U),
 C00V(H00V), C00W(H00W), C00Z(H00Z), C011(H011), C012(H012), C015(H015),
 C016(H016), C017(H017), C018(H018), C01A(H01E), C01B(H01F), C01C(H01G),
 C01F(H01M), C01G(H01N), C01I(H01T), C01J(H01U), C01K(H01V), C01L(H01O)
2.c Idealised Me refined as rotating group:
 C00T(H00C,H00D,H00E), C01D(H01H,H01I,H01J), C01N(H01Y,H,HA), C01O(H01Z,HB,HC)
;
_olex2_submission_special_instructions 'No special instructions were received'
_oxdiff_exptl_absorpt_empirical_details
;
Empirical correction (ABSPACK) includes:
- Absorption correction using spherical harmonics
- Frame scaling
;
_oxdiff_exptl_absorpt_empirical_full_max 1.061
_oxdiff_exptl_absorpt_empirical_full_min 0.911

loop_
_space_group_symop_operation_xyz
'x, y, z'
'-x, y+1/2, -z'

loop_
_atom_site_label
_atom_site_type_symbol
_atom_site_fract_x
_atom_site_fract_y
_atom_site_fract_z
_atom_site_U_iso_or_equiv
_atom_site_adp_type
_atom_site_occupancy
_atom_site_site_symmetry_order
_atom_site_calc_flag
_atom_site_refinement_flags_posn
O001 O -0.4480(4) -1.4587(5) -0.6659(2) 0.0403(11) Uani 1 1 d .
N002 N -0.3783(5) -1.2688(7) -0.7707(2) 0.0365(12) Uani 1 1 d .
H002 H -0.435351 -1.328852 -0.778312 0.044 Uiso 1 1 calc R
O003 O -0.5664(4) -0.4457(6) -0.8369(2) 0.0443(12) Uani 1 1 d .
N004 N -0.3937(4) -1.3669(6) -0.5617(2) 0.0371(12) Uani 1 1 d .
H004 H -0.377877 -1.283327 -0.538144 0.045 Uiso 1 1 calc R
N005 N -0.6387(4) -0.6401(7) -0.7325(2) 0.0352(12) Uani 1 1 d .
H005 H -0.581233 -0.580902 -0.725601 0.042 Uiso 1 1 calc R
N006 N -0.6777(4) -0.8259(7) -0.9025(3) 0.0378(12) Uani 1 1 d .
O4 O -1.0154(6) -0.4594(9) -0.7572(3) 0.0708(17) Uani 1 1 d .
N008 N -0.6170(5) -0.5421(7) -0.9412(2) 0.0435(14) Uani 1 1 d .
H008 H -0.632615 -0.626492 -0.964226 0.052 Uiso 1 1 calc R
N009 N -0.3370(5) -1.0832(6) -0.5999(3) 0.0393(12) Uani 1 1 d .
C00A C -0.4164(5) -1.3493(8) -0.6273(3) 0.0340(13) Uani 1 1 d .
C00B C -0.7073(6) -0.6715(8) -0.6877(3) 0.0366(14) Uani 1 1 d .
C00C C -0.3424(5) -1.1858(7) -0.7122(3) 0.0347(14) Uani 1 1 d .
C00D C -0.2820(6) -1.5831(8) -0.5059(3) 0.0400(15) Uani 1 1 d .
C00E C -0.2240(5) -1.1303(8) -0.7837(3) 0.0362(14) Uani 1 1 d .
C00F C -0.6165(5) -0.7253(7) -0.8502(3) 0.0332(13) Uani 1 1 d .
C00G C -0.7678(5) -0.8012(8) -0.7841(3) 0.0375(14) Uani 1 1 d .
C00H C -0.3056(6) -1.2372(8) -0.8146(3) 0.0382(15) Uani 1 1 d .
C00I C -0.6001(5) -0.5547(7) -0.8753(3) 0.0331(13) Uani 1 1 d .
C00J C -0.6767(5) -0.7187(7) -0.7900(3) 0.0317(13) Uani 1 1 d .
C00K C -0.5060(5) -0.8100(8) -0.8344(3) 0.0381(14) Uani 1 1 d .
C00L C -0.3987(5) -1.1822(8) -0.6536(3) 0.0371(14) Uani 1 1 d .
C00M C -0.3076(6) -1.2893(9) -0.8794(3) 0.0471(18) Uani 1 1 d .
H00M H -0.361024 -1.359144 -0.899421 0.057 Uiso 1 1 calc R
C00N C -0.7209(5) -0.3185(8) -1.0014(3) 0.0400(15) Uani 1 1 d .
C00O C -0.3940(6) -1.5172(8) -0.5277(3) 0.0429(16) Uani 1 1 d .
H00A H -0.436628 -1.592904 -0.556809 0.051 Uiso 1 1 calc R
H00B H -0.430113 -1.503614 -0.489324 0.051 Uiso 1 1 calc R
C00P C -0.2457(6) -1.1048(8) -0.7177(3) 0.0384(15) Uani 1 1 d .
C00Q C -0.7904(6) -0.7736(9) -0.7190(3) 0.0416(16) Uani 1 1 d .
C00R C -0.5109(6) -1.0997(8) -0.6674(3) 0.0420(16) Uani 1 1 d .
O00S O -1.0511(5) -0.3973(8) -0.6582(3) 0.0846(19) Uani 1 1 d .
C00T C -0.4082(5) -0.7429(9) -0.7902(4) 0.0464(17) Uani 1 1 d .
H00C H -0.394571 -0.637197 -0.804171 0.070 Uiso 1 1 calc GR
H00D H -0.345009 -0.807804 -0.792717 0.070 Uiso 1 1 calc GR
H00E H -0.422381 -0.740749 -0.745547 0.070 Uiso 1 1 calc GR
C00U C -0.7034(6) -0.6188(9) -0.6225(3) 0.0427(16) Uani 1 1 d .
H00U H -0.649221 -0.549324 -0.603004 0.051 Uiso 1 1 calc R
C00V C -0.7839(8) -0.6751(11) -0.5887(4) 0.063(2) Uani 1 1 d .
H00V H -0.783167 -0.643203 -0.545256 0.075 Uiso 1 1 calc R
C00W C -0.8689(6) -0.8289(10) -0.6822(4) 0.0507(19) Uani 1 1 d .
H00W H -0.922727 -0.899548 -0.701171 0.061 Uiso 1 1 calc R
C00X C -0.7972(6) -0.8320(10) -0.9040(3) 0.0466(17) Uani 1 1 d .
H00F H -0.829388 -0.899085 -0.940438 0.056 Uiso 1 1 calc R
H00G H -0.827114 -0.726308 -0.912448 0.056 Uiso 1 1 calc R
C00Y C -0.6224(6) -0.9799(9) -0.9035(3) 0.0510(19) Uani 1 1 d .
H00H H -0.618339 -1.012886 -0.948348 0.061 Uiso 1 1 calc R
H00I H -0.660255 -1.060841 -0.882138 0.061 Uiso 1 1 calc R
C00Z C -0.7350(7) -0.2246(9) -1.0561(4) 0.0522(19) Uani 1 1 d .
H00Z H -0.675259 -0.211416 -1.078149 0.063 Uiso 1 1 calc R
C010 C -0.8310(7) -0.8943(10) -0.8405(3) 0.0505(19) Uani 1 1 d .
H01P H -0.909423 -0.880563 -0.841598 0.061 Uiso 1 1 calc R
H01Q H -0.813868 -1.006166 -0.835361 0.061 Uiso 1 1 calc R
C011 C -0.2642(6) -1.6867(9) -0.4510(4) 0.0491(18) Uani 1 1 d .
H011 H -0.321111 -1.712082 -0.428042 0.059 Uiso 1 1 calc R
C012 C -0.5121(7) -0.9494(9) -0.8663(3) 0.0478(18) Uani 1 1 d .
H012 H -0.453228 -1.018961 -0.864926 0.057 Uiso 1 1 calc R
C013 C -0.6104(5) -0.3923(8) -0.9759(3) 0.0409(16) Uani 1 1 d .
H01R H -0.571620 -0.409848 -1.012848 0.049 Uiso 1 1 calc R
H01S H -0.567598 -0.317994 -0.946167 0.049 Uiso 1 1 calc R
C014 C -0.2188(6) -1.0738(9) -0.5973(3) 0.0477(18) Uani 1 1 d .
H01A H -0.187576 -1.177492 -0.585934 0.057 Uiso 1 1 calc R
H01B H -0.189310 -1.001659 -0.562057 0.057 Uiso 1 1 calc R
C015 C -0.5047(7) -0.9607(10) -0.6379(4) 0.055(2) Uani 1 1 d .
H015 H -0.563156 -0.890266 -0.640293 0.066 Uiso 1 1 calc R
C016 C -0.1977(6) -1.5535(9) -0.5392(4) 0.0535(19) Uani 1 1 d .
H016 H -0.209539 -1.486460 -0.575653 0.064 Uiso 1 1 calc R
C017 C -0.8670(7) -0.7792(11) -0.6179(4) 0.059(2) Uani 1 1 d .
H017 H -0.920422 -0.814298 -0.593878 0.071 Uiso 1 1 calc R
C018 C -0.8114(6) -0.3420(10) -0.9691(4) 0.056(2) Uani 1 1 d .
H018 H -0.805777 -0.406135 -0.931813 0.068 Uiso 1 1 calc R
C019 C -0.1807(7) -1.0182(10) -0.6616(3) 0.0528(19) Uani 1 1 d .
H01C H -0.192108 -0.905000 -0.667213 0.063 Uiso 1 1 calc R
H01D H -0.103006 -1.040063 -0.659858 0.063 Uiso 1 1 calc R
C01A C -0.1455(6) -1.1272(9) -0.8834(4) 0.053(2) Uani 1 1 d .
H01E H -0.092796 -1.090745 -0.907571 0.064 Uiso 1 1 calc R
C01B C -0.2251(6) -1.2313(9) -0.9126(3) 0.0441(17) Uani 1 1 d .
H01F H -0.223803 -1.263853 -0.955841 0.053 Uiso 1 1 calc R
C01C C -0.1421(6) -1.0760(9) -0.8194(3) 0.0494(18) Uani 1 1 d .
H01G H -0.087230 -1.007373 -0.800126 0.059 Uiso 1 1 calc R
C01D C -0.6070(6) -1.1686(10) -0.7108(3) 0.056(2) Uani 1 1 d .
H01H H -0.584843 -1.205394 -0.750943 0.084 Uiso 1 1 calc GR
H01I H -0.662969 -1.089290 -0.720831 0.084 Uiso 1 1 calc GR
H01J H -0.635420 -1.255789 -0.688579 0.084 Uiso 1 1 calc GR
C01E C -0.3921(7) -0.9292(9) -0.6001(4) 0.056(2) Uani 1 1 d .
H01K H -0.354014 -0.849548 -0.622005 0.067 Uiso 1 1 calc R
H01L H -0.396151 -0.894289 -0.555520 0.067 Uiso 1 1 calc R
C01F C -0.0930(7) -1.6204(11) -0.5206(5) 0.069(2) Uani 1 1 d .
H01M H -0.036264 -1.595448 -0.543846 0.083 Uiso 1 1 calc R
C01G C -0.1603(7) -1.7495(10) -0.4323(5) 0.064(2) Uani 1 1 d .
H01N H -0.146896 -1.811927 -0.394537 0.077 Uiso 1 1 calc R
C01H C -1.0813(6) -0.4742(10) -0.7081(4) 0.059(2) Uani 1 1 d .
C01I C -0.9176(8) -0.1707(11) -1.0486(5) 0.071(3) Uani 1 1 d .
H01T H -0.983626 -0.119746 -1.063862 0.085 Uiso 1 1 calc R
C01J C -0.8296(7) -0.1490(11) -1.0808(5) 0.067(2) Uani 1 1 d .
H01U H -0.834556 -0.085039 -1.118029 0.081 Uiso 1 1 calc R
C01K C -0.9093(7) -0.2678(11) -0.9936(5) 0.070(3) Uani 1 1 d .
H01V H -0.970435 -0.283238 -0.972956 0.083 Uiso 1 1 calc R
C01L C -0.0747(7) -1.7226(10) -0.4681(5) 0.070(3) Uani 1 1 d .
H01O H -0.007152 -1.772595 -0.456589 0.084 Uiso 1 1 calc R
C01M C -0.9218(7) -0.3787(12) -0.7539(5) 0.084(3) Uani 1 1 d .
H01W H -0.869723 -0.421845 -0.717865 0.101 Uiso 1 1 calc R
H01X H -0.936023 -0.269914 -0.742630 0.101 Uiso 1 1 calc R
C01N C -1.1733(8) -0.5754(11) -0.7241(5) 0.086(3) Uani 1 1 d .
H01Y H -1.231664 -0.519126 -0.750997 0.128 Uiso 1 1 calc GR
H H -1.197671 -0.609887 -0.684179 0.128 Uiso 1 1 calc GR
HA H -1.152987 -0.665795 -0.747832 0.128 Uiso 1 1 calc GR
C01O C -0.8711(9) -0.3768(14) -0.8105(5) 0.101(4) Uani 1 1 d .
H01Z H -0.896688 -0.465141 -0.838206 0.152 Uiso 1 1 calc GR
HB H -0.792892 -0.383890 -0.797751 0.152 Uiso 1 1 calc GR
HC H -0.889170 -0.279948 -0.834331 0.152 Uiso 1 1 calc GR

loop_
_atom_site_aniso_label
_atom_site_aniso_U_11
_atom_site_aniso_U_22
_atom_site_aniso_U_33
_atom_site_aniso_U_23
_atom_site_aniso_U_13
_atom_site_aniso_U_12
O001 0.049(3) 0.034(3) 0.038(2) -0.004(2) 0.0067(19) -0.003(2)
N002 0.041(3) 0.038(3) 0.031(3) 0.001(2) 0.006(2) -0.003(2)
O003 0.057(3) 0.041(3) 0.034(2) -0.004(2) 0.007(2) -0.012(2)
N004 0.048(3) 0.030(3) 0.035(3) -0.004(2) 0.010(2) -0.001(2)
N005 0.041(3) 0.035(3) 0.030(2) -0.011(2) 0.008(2) 0.000(2)
N006 0.045(3) 0.035(3) 0.032(3) -0.001(2) 0.003(2) -0.005(2)
O4 0.093(4) 0.071(3) 0.056(3) 0.013(3) 0.035(3) 0.030(3)
N008 0.066(4) 0.040(4) 0.026(2) 0.001(2) 0.011(2) -0.001(3)
N009 0.060(3) 0.028(3) 0.031(3) -0.002(2) 0.008(2) -0.005(2)
C00A 0.038(3) 0.039(4) 0.025(3) -0.002(3) 0.005(2) 0.001(3)
C00B 0.048(4) 0.031(3) 0.033(3) 0.000(3) 0.013(2) 0.008(3)
C00C 0.045(3) 0.031(3) 0.028(3) 0.000(2) 0.006(2) 0.005(2)
C00D 0.052(4) 0.031(3) 0.038(3) 0.002(3) 0.009(3) -0.002(3)
C00E 0.037(3) 0.033(3) 0.038(3) 0.008(3) 0.006(2) 0.005(3)
C00F 0.046(3) 0.027(3) 0.026(3) 0.001(2) 0.004(2) 0.002(2)
C00G 0.040(3) 0.039(4) 0.033(3) 0.005(3) 0.005(2) -0.003(3)
C00H 0.051(4) 0.040(4) 0.025(3) 0.004(3) 0.011(2) 0.009(3)
C00I 0.035(3) 0.032(3) 0.033(3) 0.001(3) 0.009(2) 0.003(2)
C00J 0.040(3) 0.028(3) 0.028(3) 0.000(2) 0.007(2) 0.001(2)
C00K 0.046(3) 0.043(4) 0.026(3) 0.005(3) 0.009(2) 0.009(3)
C00L 0.049(4) 0.033(3) 0.031(3) -0.002(3) 0.009(2) -0.004(3)
C00M 0.055(4) 0.049(5) 0.035(3) 0.000(3) 0.003(3) 0.013(3)
C00N 0.042(3) 0.035(3) 0.045(4) -0.003(3) 0.013(3) -0.009(3)
C00O 0.051(4) 0.038(4) 0.041(4) 0.005(3) 0.011(3) 0.001(3)
C00P 0.047(4) 0.036(4) 0.033(3) -0.003(3) 0.009(3) -0.002(3)
C00Q 0.044(4) 0.047(4) 0.035(3) 0.012(3) 0.011(3) 0.008(3)
C00R 0.048(4) 0.040(4) 0.040(3) 0.004(3) 0.012(3) 0.008(3)
O00S 0.086(4) 0.113(5) 0.056(3) -0.024(3) 0.014(3) -0.022(4)
C00T 0.038(3) 0.053(4) 0.048(4) 0.000(4) 0.009(3) 0.015(3)
C00U 0.053(4) 0.046(4) 0.032(3) -0.002(3) 0.014(3) 0.009(3)
C00V 0.078(6) 0.078(6) 0.036(4) 0.004(4) 0.019(4) 0.032(5)
C00W 0.052(4) 0.054(5) 0.049(4) 0.011(4) 0.015(3) 0.011(4)
C00X 0.051(4) 0.060(5) 0.029(3) -0.002(3) 0.006(3) -0.006(3)
C00Y 0.080(5) 0.036(4) 0.039(4) 0.001(3) 0.014(4) 0.005(4)
C00Z 0.063(5) 0.049(5) 0.043(4) 0.007(3) 0.005(3) 0.005(4)
C010 0.064(5) 0.050(5) 0.041(4) 0.001(3) 0.016(3) -0.014(4)
C011 0.047(4) 0.040(4) 0.058(4) 0.014(3) 0.002(3) 0.000(3)
C012 0.065(4) 0.037(4) 0.042(4) -0.001(3) 0.012(3) 0.018(3)
C013 0.052(4) 0.039(4) 0.034(3) 0.006(3) 0.014(3) -0.006(3)
C014 0.064(5) 0.041(4) 0.034(3) -0.001(3) -0.003(3) -0.017(3)
C015 0.076(5) 0.043(5) 0.048(4) 0.008(4) 0.013(4) 0.013(4)
C016 0.056(5) 0.045(4) 0.062(5) -0.001(4) 0.017(4) 0.003(4)
C017 0.056(5) 0.082(6) 0.046(4) 0.009(4) 0.027(3) -0.002(4)
C018 0.057(5) 0.055(5) 0.063(5) 0.005(4) 0.026(4) -0.003(4)
C019 0.061(4) 0.057(5) 0.037(4) -0.001(3) -0.002(3) -0.016(4)
C01A 0.064(5) 0.052(4) 0.048(4) 0.016(4) 0.025(4) 0.022(4)
C01B 0.053(4) 0.052(5) 0.029(3) 0.005(3) 0.013(3) 0.014(3)
C01C 0.054(4) 0.053(5) 0.045(4) 0.004(4) 0.019(3) -0.011(3)
C01D 0.065(5) 0.071(6) 0.032(3) 0.000(4) 0.005(3) 0.017(4)
C01E 0.081(6) 0.035(4) 0.054(5) -0.006(4) 0.022(4) -0.005(4)
C01F 0.060(5) 0.067(6) 0.087(6) 0.005(5) 0.028(4) -0.003(4)
C01G 0.068(5) 0.049(5) 0.074(5) 0.017(4) 0.001(4) 0.007(4)
C01H 0.061(5) 0.071(5) 0.042(4) -0.007(4) -0.002(3) 0.014(4)
C01I 0.064(5) 0.049(5) 0.093(7) -0.007(5) -0.007(5) 0.010(4)
C01J 0.056(5) 0.059(5) 0.079(6) 0.017(5) -0.013(4) -0.009(4)
C01K 0.042(4) 0.065(6) 0.104(7) -0.015(5) 0.016(4) 0.004(4)
C01L 0.043(4) 0.049(5) 0.111(7) 0.010(5) -0.003(4) 0.004(4)
C01M 0.054(5) 0.090(7) 0.113(8) 0.052(6) 0.025(5) 0.011(5)
C01N 0.078(6) 0.070(6) 0.111(8) 0.018(6) 0.020(5) -0.005(5)
C01O 0.107(8) 0.103(8) 0.111(8) 0.039(7) 0.073(7) 0.054(7)

loop_
_atom_type_symbol
_atom_type_description
_atom_type_scat_dispersion_real
_atom_type_scat_dispersion_imag
_atom_type_scat_source
C C 0.0033 0.0016 'International Tables Vol C Tables 4.2.6.8 and 6.1.1.4'
H H 0.0000 0.0000 'International Tables Vol C Tables 4.2.6.8 and 6.1.1.4'
N N 0.0061 0.0033 'International Tables Vol C Tables 4.2.6.8 and 6.1.1.4'
O O 0.0106 0.0060 'International Tables Vol C Tables 4.2.6.8 and 6.1.1.4'

loop_
_geom_angle_atom_site_label_1
_geom_angle_atom_site_label_2
_geom_angle_atom_site_label_3
_geom_angle
C00C N002 H002 126.0
C00H N002 H002 126.0
C00H N002 C00C 108.0(5)
C00A N004 H004 117.8
C00A N004 C00O 124.4(5)
C00O N004 H004 117.8
C00B N005 H005 125.6
C00B N005 C00J 108.7(5)
C00J N005 H005 125.6
C00X N006 C00F 115.4(5)
C00X N006 C00Y 115.7(6)
C00Y N006 C00F 109.5(5)
C01M O4 C01H 127.4(8)
C00I N008 H008 118.3
C00I N008 C013 123.3(6)
C013 N008 H008 118.3
C014 N009 C00L 116.6(5)
C014 N009 C01E 114.4(6)
C01E N009 C00L 108.2(5)
O001 C00A N004 123.6(6)
O001 C00A C00L 120.5(5)
N004 C00A C00L 115.9(5)
N005 C00B C00Q 107.0(5)
N005 C00B C00U 130.3(7)
C00U C00B C00Q 122.7(6)
N002 C00C C00L 125.5(6)
C00P C00C N002 109.5(6)
C00P C00C C00L 124.9(6)
C011 C00D C00O 119.3(6)
C016 C00D C00O 121.9(6)
C016 C00D C011 118.7(7)
C00H C00E C00P 106.9(6)
C01C C00E C00H 119.1(6)
C01C C00E C00P 134.0(7)
N006 C00F C00I 111.7(5)
N006 C00F C00J 110.4(5)
N006 C00F C00K 102.6(5)
C00J C00F C00I 109.8(5)
C00K C00F C00I 110.2(5)
C00K C00F C00J 112.0(5)
C00J C00G C00Q 106.9(6)
C00J C00G C010 122.5(6)
C00Q C00G C010 130.5(6)
N002 C00H C00E 108.4(5)
N002 C00H C00M 129.7(7)
C00M C00H C00E 121.9(6)
O003 C00I N008 124.5(6)
O003 C00I C00F 121.6(5)
N008 C00I C00F 113.7(6)
N005 C00J C00F 124.5(5)
C00G C00J N005 110.5(6)
C00G C00J C00F 124.8(6)
C00T C00K C00F 123.7(6)
C012 C00K C00F 109.2(6)
C012 C00K C00T 127.1(7)
N009 C00L C00A 109.7(5)
N009 C00L C00R 102.7(5)
C00C C00L N009 111.2(5)
C00C C00L C00A 112.1(5)
C00C C00L C00R 112.7(5)
C00R C00L C00A 107.9(5)
C00H C00M H00M 121.7
C00H C00M C01B 116.7(7)
C01B C00M H00M 121.7
C00Z C00N C013 121.0(6)
C00Z C00N C018 117.7(7)
C018 C00N C013 121.3(6)
N004 C00O C00D 113.5(6)
N004 C00O H00A 108.9
N004 C00O H00B 108.9
C00D C00O H00A 108.9
C00D C00O H00B 108.9
H00A C00O H00B 107.7
C00C C00P C00E 107.0(6)
C00C C00P C019 122.8(6)
C00E C00P C019 130.1(6)
C00B C00Q C00G 106.9(6)
C00W C00Q C00B 118.2(6)
C00W C00Q C00G 134.9(7)
C015 C00R C00L 109.6(7)
C015 C00R C01D 127.5(7)
C01D C00R C00L 122.9(6)
C00K C00T H00C 109.5
C00K C00T H00D 109.5
C00K C00T H00E 109.5
H00C C00T H00D 109.5
H00C C00T H00E 109.5
H00D C00T H00E 109.5
C00B C00U H00U 121.6
C00V C00U C00B 116.7(7)
C00V C00U H00U 121.6
C00U C00V H00V 118.9
C00U C00V C017 122.3(7)
C017 C00V H00V 118.9
C00Q C00W H00W 119.8
C017 C00W C00Q 120.4(8)
C017 C00W H00W 119.8
N006 C00X H00F 108.8
N006 C00X H00G 108.8
N006 C00X C010 113.8(6)
H00F C00X H00G 107.7
C010 C00X H00F 108.8
C010 C00X H00G 108.8
N006 C00Y H00H 111.1
N006 C00Y H00I 111.1
N006 C00Y C012 103.3(6)
H00H C00Y H00I 109.1
C012 C00Y H00H 111.1
C012 C00Y H00I 111.1
C00N C00Z H00Z 117.6
C01J C00Z C00N 124.9(9)
C01J C00Z H00Z 117.6
C00G C010 C00X 107.3(6)
C00G C010 H01P 110.2
C00G C010 H01Q 110.2
C00X C010 H01P 110.2
C00X C010 H01Q 110.2
H01P C010 H01Q 108.5
C00D C011 H011 120.7
C01G C011 C00D 118.5(8)
C01G C011 H011 120.7
C00K C012 C00Y 112.4(7)
C00K C012 H012 123.8
C00Y C012 H012 123.8
N008 C013 C00N 114.1(6)
N008 C013 H01R 108.7
N008 C013 H01S 108.7
C00N C013 H01R 108.7
C00N C013 H01S 108.7
H01R C013 H01S 107.6
N009 C014 H01A 108.5
N009 C014 H01B 108.5
N009 C014 C019 115.2(5)
H01A C014 H01B 107.5
C019 C014 H01A 108.5
C019 C014 H01B 108.5
C00R C015 H015 123.9
C00R C015 C01E 112.1(7)
C01E C015 H015 123.9
C00D C016 H016 118.9
C00D C016 C01F 122.3(8)
C01F C016 H016 118.9
C00V C017 H017 120.2
C00W C017 C00V 119.7(8)
C00W C017 H017 120.2
C00N C018 H018 120.7
C01K C018 C00N 118.6(8)
C01K C018 H018 120.7
C00P C019 C014 108.2(6)
C00P C019 H01C 110.1
C00P C019 H01D 110.1
C014 C019 H01C 110.1
C014 C019 H01D 110.1
H01C C019 H01D 108.4
C01B C01A H01E 119.1
C01C C01A H01E 119.1
C01C C01A C01B 121.8(7)
C00M C01B H01F 119.0
C01A C01B C00M 122.1(7)
C01A C01B H01F 119.0
C00E C01C H01G 120.8
C01A C01C C00E 118.4(7)
C01A C01C H01G 120.8
C00R C01D H01H 109.5
C00R C01D H01I 109.5
C00R C01D H01J 109.5
H01H C01D H01I 109.5
H01H C01D H01J 109.5
H01I C01D H01J 109.5
N009 C01E C015 103.5(6)
N009 C01E H01K 111.1
N009 C01E H01L 111.1
C015 C01E H01K 111.1
C015 C01E H01L 111.1
H01K C01E H01L 109.0
C016 C01F H01M 120.2
C01L C01F C016 119.7(8)
C01L C01F H01M 120.2
C011 C01G H01N 118.8
C011 C01G C01L 122.4(8)
C01L C01G H01N 118.8
O4 C01H C01N 115.1(8)
O00S C01H O4 115.0(8)
O00S C01H C01N 129.9(9)
C01J C01I H01T 119.6
C01J C01I C01K 120.7(9)
C01K C01I H01T 119.6
C00Z C01J C01I 117.3(9)
C00Z C01J H01U 121.4
C01I C01J H01U 121.4
C018 C01K C01I 120.8(9)
C018 C01K H01V 119.6
C01I C01K H01V 119.6
C01F C01L C01G 118.2(8)
C01F C01L H01O 120.9
C01G C01L H01O 120.9
O4 C01M H01W 108.0
O4 C01M H01X 108.0
O4 C01M C01O 117.3(11)
H01W C01M H01X 107.2
C01O C01M H01W 108.0
C01O C01M H01X 108.0
C01H C01N H01Y 109.5
C01H C01N H 109.5
C01H C01N HA 109.5
H01Y C01N H 109.5
H01Y C01N HA 109.5
H C01N HA 109.5
C01M C01O H01Z 109.5
C01M C01O HB 109.5
C01M C01O HC 109.5
H01Z C01O HB 109.5
H01Z C01O HC 109.5
HB C01O HC 109.5

loop_
_geom_bond_atom_site_label_1
_geom_bond_atom_site_label_2
_geom_bond_distance
O001 C00A 1.239(7)
N002 H002 0.8600
N002 C00C 1.401(8)
N002 C00H 1.393(8)
O003 C00I 1.240(7)
N004 H004 0.8600
N004 C00A 1.337(7)
N004 C00O 1.448(8)
N005 H005 0.8600
N005 C00B 1.369(8)
N005 C00J 1.370(7)
N006 C00F 1.478(8)
N006 C00X 1.470(8)
N006 C00Y 1.470(9)
O4 C01H 1.397(10)
O4 C01M 1.332(11)
N008 H008 0.8600
N008 C00I 1.337(7)
N008 C013 1.460(8)
N009 C00L 1.492(8)
N009 C014 1.451(8)
N009 C01E 1.466(9)
C00A C00L 1.539(9)
C00B C00Q 1.413(10)
C00B C00U 1.401(9)
C00C C00L 1.479(8)
C00C C00P 1.394(9)
C00D C00O 1.489(9)
C00D C011 1.415(9)
C00D C016 1.354(9)
C00E C00H 1.423(10)
C00E C00P 1.437(9)
C00E C01C 1.414(9)
C00F C00I 1.554(9)
C00F C00J 1.537(8)
C00F C00K 1.527(9)
C00G C00J 1.342(9)
C00G C00Q 1.426(9)
C00G C010 1.509(9)
C00H C00M 1.396(9)
C00K C00T 1.499(9)
C00K C012 1.343(10)
C00L C00R 1.533(9)
C00M H00M 0.9300
C00M C01B 1.400(10)
C00N C00Z 1.362(10)
C00N C013 1.513(10)
C00N C018 1.399(9)
C00O H00A 0.9700
C00O H00B 0.9700
C00P C019 1.485(9)
C00Q C00W 1.398(9)
C00R C015 1.316(11)
C00R C01D 1.483(10)
O00S C01H 1.219(9)
C00T H00C 0.9600
C00T H00D 0.9600
C00T H00E 0.9600
C00U H00U 0.9300
C00U C00V 1.381(11)
C00V H00V 0.9300
C00V C017 1.409(12)
C00W H00W 0.9300
C00W C017 1.381(10)
C00X H00F 0.9700
C00X H00G 0.9700
C00X C010 1.522(9)
C00Y H00H 0.9700
C00Y H00I 0.9700
C00Y C012 1.472(10)
C00Z H00Z 0.9300
C00Z C01J 1.355(11)
C010 H01P 0.9700
C010 H01Q 0.9700
C011 H011 0.9300
C011 C01G 1.383(11)
C012 H012 0.9300
C013 H01R 0.9700
C013 H01S 0.9700
C014 H01A 0.9700
C014 H01B 0.9700
C014 C019 1.542(10)
C015 H015 0.9300
C015 C01E 1.501(11)
C016 H016 0.9300
C016 C01F 1.405(11)
C017 H017 0.9300
C018 H018 0.9300
C018 C01K 1.381(11)
C019 H01C 0.9700
C019 H01D 0.9700
C01A H01E 0.9300
C01A C01B 1.381(11)
C01A C01C 1.375(10)
C01B H01F 0.9300
C01C H01G 0.9300
C01D H01H 0.9600
C01D H01I 0.9600
C01D H01J 0.9600
C01E H01K 0.9700
C01E H01L 0.9700
C01F H01M 0.9300
C01F C01L 1.371(12)
C01G H01N 0.9300
C01G C01L 1.395(12)
C01H C01N 1.415(11)
C01I H01T 0.9300
C01I C01J 1.367(13)
C01I C01K 1.385(13)
C01J H01U 0.9300
C01K H01V 0.9300
C01L H01O 0.9300
C01M H01W 0.9700
C01M H01X 0.9700
C01M C01O 1.401(11)
C01N H01Y 0.9600
C01N H 0.9600
C01N HA 0.9600
C01O H01Z 0.9600
C01O HB 0.9600
C01O HC 0.9600
